data_2209298
loop_
_publ_author_name
'San-Jun Peng'
'Cong-Shan Zhou'
'Tao Yang'

_publ_section_title
;
 Dibromo{2,4-dichloro-6-[2-(diethylamino)ethyliminomethyl]phenolato}zinc(II)
;
_journal_coeditor_code RZ2041
_journal_issue 6
_journal_name_full 'Acta Crystallographica Section E'
_journal_page_first m1413
_journal_page_last m1415
_journal_paper_doi 10.1107/S1600536806019222
_journal_volume 62
_journal_year 2006
_chemical_formula_iupac '[Zn Br2 (C13 H18 Cl2 N2 O)]'
_chemical_formula_moiety 'C13 H18 Br2 Cl2 N2 O Zn'
_chemical_formula_sum 'C13 H18 Br2 Cl2 N2 O Zn'
_chemical_formula_weight 514.38
_chemical_name_systematic
;
Dibromo{2,4-dichloro-6-[2-(diethylamino)ethyliminomethyl]phenolato}zinc(II)
;
_space_group_IT_number 7
_symmetry_cell_setting monoclinic
_symmetry_space_group_name_Hall 'P -2yc'
_symmetry_space_group_name_H-M 'P 1 c 1'
_atom_sites_solution_hydrogens geom
_atom_sites_solution_primary direct
_atom_sites_solution_secondary difmap
_audit_creation_method SHELXL-97
_cell_angle_alpha 90.00
_cell_angle_beta 118.452(3)
_cell_angle_gamma 90.00
_cell_formula_units_Z 4
_cell_length_a 7.6870(10)
_cell_length_b 19.102(3)
_cell_length_c 13.841(2)
_cell_measurement_reflns_used 2723
_cell_measurement_temperature 298(2)
_cell_measurement_theta_max 25.1
_cell_measurement_theta_min 2.3
_cell_volume 1786.9(4)
_computing_cell_refinement 'SAINT (Bruker, 2000)'
_computing_data_collection 'SMART (Bruker, 2000)'
_computing_data_reduction SAINT
_computing_molecular_graphics SHELXTL
_computing_publication_material SHELXTL
_computing_structure_refinement SHELXTL
_computing_structure_solution 'SHELXTL (Bruker, 2000)'
_diffrn_ambient_temperature 298(2)
_diffrn_measured_fraction_theta_full 0.988
_diffrn_measured_fraction_theta_max 0.988
_diffrn_measurement_device_type 'Bruker SMART APEX CCD area-detector'
_diffrn_measurement_method \w
_diffrn_radiation_monochromator graphite
_diffrn_radiation_source 'fine-focus sealed tube'
_diffrn_radiation_type MoK\a
_diffrn_radiation_wavelength 0.71073
_diffrn_reflns_av_R_equivalents 0.0750
_diffrn_reflns_av_sigmaI/netI 0.1527
_diffrn_reflns_limit_h_max 9
_diffrn_reflns_limit_h_min -9
_diffrn_reflns_limit_k_max 24
_diffrn_reflns_limit_k_min -23
_diffrn_reflns_limit_l_max 17
_diffrn_reflns_limit_l_min -17
_diffrn_reflns_number 15186
_diffrn_reflns_theta_full 27.50
_diffrn_reflns_theta_max 27.50
_diffrn_reflns_theta_min 1.07
_diffrn_standards_number 0
_exptl_absorpt_coefficient_mu 6.144
_exptl_absorpt_correction_T_max 0.695
_exptl_absorpt_correction_T_min 0.515
_exptl_absorpt_correction_type multi-scan
_exptl_absorpt_process_details '(SADABS; Bruker, 2000)'
_exptl_crystal_colour 'light yellow'
_exptl_crystal_density_diffrn 1.912
_exptl_crystal_density_method 'not measured'
_exptl_crystal_description needle
_exptl_crystal_F_000 1008
_exptl_crystal_size_max 0.12
_exptl_crystal_size_mid 0.07
_exptl_crystal_size_min 0.06
_refine_diff_density_max 0.666
_refine_diff_density_min -0.549
_refine_ls_abs_structure_details 'Flack (1983), 3653 Friedel pairs.'
_refine_ls_abs_structure_Flack -0.007(13)
_refine_ls_extinction_method none
_refine_ls_goodness_of_fit_ref 0.943
_refine_ls_hydrogen_treatment mixed
_refine_ls_matrix_type full
_refine_ls_number_parameters 389
_refine_ls_number_reflns 7708
_refine_ls_number_restraints 4
_refine_ls_restrained_S_all 0.943
_refine_ls_R_factor_all 0.1236
_refine_ls_R_factor_gt 0.0657
_refine_ls_shift/su_max 0.000
_refine_ls_shift/su_mean 0.000
_refine_ls_structure_factor_coef Fsqd
_refine_ls_weighting_details 'calc w=1/[\s^2^(Fo^2^)]'
_refine_ls_weighting_scheme calc
_refine_ls_wR_factor_gt 0.1090
_refine_ls_wR_factor_ref 0.1295
_reflns_number_gt 4594
_reflns_number_total 7708
_reflns_threshold_expression I>2\s(I)
_cod_data_source_file rz2041.cif
_cod_data_source_block I
_cod_depositor_comments
;
The following automatic conversions were performed:
'_symmetry_cell_setting' value 'Monoclinic' changed to 'monoclinic'
according to '/home/saulius/struct/CIF-dictionaries/cif_core.dic'
dictionary named 'cif_core.dic' version 2.4.1 from 2010-06-29.

Automatic conversion script
Id: cif_fix_enum 1527 2010-12-29 10:47:43Z saulius 

The following automatic conversions were performed:

'_symmetry_cell_setting' value 'Monoclinic' changed to 'monoclinic'
according to /home/saulius/struct/CIF-dictionaries/cif_core.dic
dictionary named 'cif_core.dic' version 2.4.1 from 2010-06-29.

Automatic conversion script
Id: cif_fix_values 1715 2011-07-08 13:25:40Z adriana 
;
_cod_original_sg_symbol_H-M 'P c'
_cod_database_code 2209298
_cod_database_fobs_code 2209298

loop_
_symmetry_equiv_pos_as_xyz
'x, y, z'
'x, -y, z+1/2'

loop_
_atom_site_type_symbol
_atom_site_label
_atom_site_fract_x
_atom_site_fract_y
_atom_site_fract_z
_atom_site_U_iso_or_equiv
_atom_site_adp_type
_atom_site_calc_flag
_atom_site_refinement_flags
_atom_site_occupancy
Zn Zn1 -0.12680(17) 0.39542(7) 0.24197(10) 0.0369(3) Uani d . 1
Zn Zn2 0.09222(17) 0.10895(7) 0.82759(10) 0.0383(3) Uani d . 1
Br Br1 -0.18874(16) 0.29897(6) 0.11886(10) 0.0452(3) Uani d . 1
Br Br2 -0.29188(19) 0.49459(7) 0.13601(11) 0.0584(4) Uani d . 1
Br Br3 0.10760(16) 0.01440(6) 0.94171(9) 0.0480(3) Uani d . 1
Br Br4 -0.06958(19) 0.20750(7) 0.85011(12) 0.0591(4) Uani d . 1
Cl Cl1 -0.3263(4) 0.31079(17) 0.4985(3) 0.0529(9) Uani d . 1
Cl Cl2 0.4171(5) 0.33573(19) 0.8258(3) 0.0692(10) Uani d . 1
Cl Cl3 -0.3381(4) 0.11551(16) 0.4518(3) 0.0571(9) Uani d . 1
Cl Cl4 0.2253(5) 0.23369(16) 0.3827(2) 0.0510(8) Uani d . 1
O O1 -0.1720(10) 0.3693(4) 0.3616(6) 0.045(2) Uani d . 1
O O2 -0.0168(10) 0.0856(4) 0.6706(6) 0.0383(19) Uani d . 1
N N1 0.1607(11) 0.4198(4) 0.3328(7) 0.029(2) Uani d . 1
N N2 0.2025(13) 0.3814(5) 0.1227(8) 0.043(2) Uani d D 1
N N3 0.3650(12) 0.1289(4) 0.8474(7) 0.034(2) Uani d . 1
N N4 0.8008(13) 0.0545(5) 1.1022(7) 0.036(2) Uani d D 1
C C1 0.1666(16) 0.3795(6) 0.5009(9) 0.041(3) Uani d . 1
C C2 -0.0337(16) 0.3637(6) 0.4651(9) 0.036(3) Uani d . 1
C C3 -0.0790(15) 0.3365(5) 0.5449(9) 0.035(3) Uani d . 1
C C4 0.0501(18) 0.3275(6) 0.6509(10) 0.044(3) Uani d . 1
H H4 0.0087 0.3094 0.6990 0.053 Uiso calc R 1
C C5 0.2477(16) 0.3456(5) 0.6887(9) 0.040(3) Uani d . 1
C C6 0.3043(16) 0.3712(5) 0.6169(9) 0.036(3) Uani d . 1
H H6 0.4359 0.3840 0.6428 0.043 Uiso calc R 1
C C7 0.2491(16) 0.4114(5) 0.4388(10) 0.038(3) Uani d . 1
H H7 0.3784 0.4277 0.4778 0.045 Uiso calc R 1
C C8 0.2743(17) 0.4571(6) 0.2893(10) 0.050(3) Uani d . 1
H H8A 0.1924 0.4942 0.2414 0.060 Uiso calc R 1
H H8B 0.3875 0.4789 0.3501 0.060 Uiso calc R 1
C C9 0.344(2) 0.4142(8) 0.2290(11) 0.072(4) Uani d . 1
H H9A 0.4219 0.3767 0.2777 0.086 Uiso calc R 1
H H9B 0.4342 0.4427 0.2151 0.086 Uiso calc R 1
C C10 0.291(2) 0.3269(7) 0.0795(14) 0.084(5) Uani d . 1
H H10A 0.4058 0.3460 0.0769 0.101 Uiso calc R 1
H H10B 0.1948 0.3129 0.0058 0.101 Uiso calc R 1
C C11 0.353(2) 0.2622(7) 0.1585(13) 0.079(5) Uani d . 1
H H11A 0.4537 0.2759 0.2302 0.118 Uiso calc R 1
H H11B 0.4030 0.2259 0.1304 0.118 Uiso calc R 1
H H11C 0.2398 0.2451 0.1633 0.118 Uiso calc R 1
C C12 0.115(3) 0.4387(9) 0.0368(14) 0.106(6) Uani d . 1
H H12A 0.0727 0.4767 0.0672 0.127 Uiso calc R 1
H H12B 0.2190 0.4568 0.0228 0.127 Uiso calc R 1
C C13 -0.055(3) 0.4179(9) -0.0700(12) 0.108(7) Uani d . 1
H H13A -0.0113 0.3844 -0.1056 0.161 Uiso calc R 1
H H13B -0.1062 0.4585 -0.1160 0.161 Uiso calc R 1
H H13C -0.1562 0.3975 -0.0574 0.161 Uiso calc R 1
C C14 0.2400(16) 0.1493(5) 0.6516(9) 0.036(3) Uani d . 1
C C15 0.0379(15) 0.1248(5) 0.6090(9) 0.036(3) Uani d . 1
C C16 -0.0951(15) 0.1392(5) 0.5018(10) 0.040(3) Uani d . 1
C C17 -0.0448(17) 0.1754(5) 0.4317(9) 0.040(3) Uani d . 1
H H17 -0.1405 0.1872 0.3610 0.048 Uiso calc R 1
C C18 0.1553(16) 0.1936(5) 0.4706(9) 0.034(3) Uani d . 1
C C19 0.2912(17) 0.1833(5) 0.5790(9) 0.037(3) Uani d . 1
H H19 0.4201 0.1993 0.6048 0.045 Uiso calc R 1
C C20 0.3897(15) 0.1463(5) 0.7657(9) 0.039(3) Uani d . 1
H H20 0.5176 0.1584 0.7812 0.047 Uiso calc R 1
C C21 0.5452(15) 0.1322(5) 0.9568(8) 0.034(3) Uani d . 1
H H21A 0.5104 0.1483 1.0119 0.041 Uiso calc R 1
H H21B 0.6397 0.1649 0.9544 0.041 Uiso calc R 1
C C22 0.6348(16) 0.0603(5) 0.9859(8) 0.034(3) Uani d . 1
H H22A 0.6849 0.0477 0.9358 0.041 Uiso calc R 1
H H22B 0.5322 0.0270 0.9756 0.041 Uiso calc R 1
C C23 0.9649(16) 0.1040(6) 1.1228(9) 0.044(3) Uani d . 1
H H23A 0.9362 0.1490 1.1444 0.053 Uiso calc R 1
H H23B 0.9713 0.1106 1.0551 0.053 Uiso calc R 1
C C24 1.1612(16) 0.0790(6) 1.2100(9) 0.053(3) Uani d . 1
H H24A 1.1571 0.0736 1.2778 0.080 Uiso calc R 1
H H24B 1.2612 0.1126 1.2197 0.080 Uiso calc R 1
H H24C 1.1918 0.0348 1.1886 0.080 Uiso calc R 1
C C25 0.7357(19) 0.0595(6) 1.1861(9) 0.049(3) Uani d . 1
H H25A 0.6606 0.1025 1.1738 0.058 Uiso calc R 1
H H25B 0.8521 0.0632 1.2575 0.058 Uiso calc R 1
C C26 0.611(2) -0.0008(9) 1.1893(13) 0.094(6) Uani d . 1
H H26A 0.4803 0.0023 1.1275 0.141 Uiso calc R 1
H H26B 0.6016 0.0014 1.2561 0.141 Uiso calc R 1
H H26C 0.6704 -0.0443 1.1865 0.141 Uiso calc R 1
H H2 0.109(14) 0.357(6) 0.130(11) 0.080 Uiso d D 1
H H4A 0.834(18) 0.012(3) 1.088(11) 0.080 Uiso d D 1

loop_
_atom_site_aniso_label
_atom_site_aniso_U_11
_atom_site_aniso_U_22
_atom_site_aniso_U_33
_atom_site_aniso_U_12
_atom_site_aniso_U_13
_atom_site_aniso_U_23
Zn1 0.0265(7) 0.0448(8) 0.0354(8) -0.0015(6) 0.0113(6) 0.0015(7)
Zn2 0.0367(8) 0.0421(8) 0.0344(8) -0.0055(6) 0.0155(6) -0.0022(6)
Br1 0.0375(6) 0.0428(7) 0.0492(7) -0.0048(6) 0.0157(6) -0.0078(6)
Br2 0.0516(8) 0.0532(8) 0.0646(9) 0.0154(7) 0.0230(7) 0.0178(7)
Br3 0.0508(8) 0.0538(8) 0.0346(7) -0.0105(6) 0.0164(6) 0.0038(6)
Br4 0.0584(8) 0.0504(8) 0.0782(10) 0.0000(7) 0.0404(8) -0.0068(7)
Cl1 0.0397(18) 0.068(2) 0.054(2) -0.0071(16) 0.0248(16) 0.0050(17)
Cl2 0.063(2) 0.089(3) 0.0340(18) -0.014(2) 0.0055(17) 0.0095(18)
Cl3 0.0313(17) 0.054(2) 0.057(2) -0.0087(15) -0.0031(15) 0.0100(17)
Cl4 0.0621(19) 0.0555(19) 0.0370(17) -0.0030(16) 0.0249(15) 0.0083(15)
O1 0.032(4) 0.060(5) 0.034(5) -0.006(4) 0.009(4) 0.008(4)
O2 0.037(4) 0.043(5) 0.032(4) -0.012(4) 0.014(4) 0.005(4)
N1 0.024(5) 0.035(5) 0.027(5) 0.003(4) 0.011(4) 0.001(4)
N2 0.034(5) 0.046(6) 0.042(6) -0.004(5) 0.012(5) 0.013(5)
N3 0.039(5) 0.026(5) 0.031(5) 0.006(4) 0.013(4) 0.005(4)
N4 0.033(5) 0.047(6) 0.024(5) 0.002(5) 0.012(4) -0.006(5)
C1 0.034(7) 0.036(7) 0.040(7) 0.005(5) 0.006(6) 0.003(6)
C2 0.038(7) 0.042(7) 0.032(7) -0.005(5) 0.018(6) -0.007(5)
C3 0.027(6) 0.033(6) 0.050(8) 0.003(5) 0.023(6) -0.005(5)
C4 0.053(8) 0.050(8) 0.034(7) 0.003(6) 0.024(6) -0.003(6)
C5 0.040(7) 0.039(7) 0.030(6) -0.007(5) 0.006(5) 0.011(5)
C6 0.031(6) 0.041(6) 0.024(6) -0.010(5) 0.003(5) -0.004(5)
C7 0.031(6) 0.033(7) 0.052(8) 0.004(5) 0.022(6) -0.001(6)
C8 0.043(8) 0.050(8) 0.046(8) -0.007(6) 0.013(6) 0.000(6)
C9 0.059(9) 0.109(12) 0.047(9) -0.032(9) 0.026(8) -0.009(9)
C10 0.088(12) 0.075(11) 0.120(15) -0.014(9) 0.074(12) -0.017(10)
C11 0.081(11) 0.067(10) 0.104(13) 0.010(9) 0.056(10) 0.011(9)
C12 0.108(14) 0.114(15) 0.104(15) -0.003(12) 0.057(13) 0.045(12)
C13 0.103(14) 0.129(16) 0.035(9) -0.035(12) -0.012(9) 0.015(10)
C14 0.038(7) 0.042(7) 0.030(6) 0.003(5) 0.017(5) -0.002(5)
C15 0.031(6) 0.028(6) 0.037(7) 0.007(5) 0.005(5) -0.011(5)
C16 0.033(6) 0.028(6) 0.061(8) 0.003(5) 0.024(6) 0.003(6)
C17 0.044(7) 0.032(6) 0.031(7) 0.001(5) 0.008(6) 0.001(5)
C18 0.038(6) 0.033(6) 0.030(6) 0.001(5) 0.016(5) 0.006(5)
C19 0.035(6) 0.033(6) 0.043(7) -0.001(5) 0.019(6) -0.003(5)
C20 0.029(6) 0.041(7) 0.040(7) 0.002(5) 0.010(6) 0.007(5)
C21 0.027(6) 0.036(6) 0.033(6) -0.002(5) 0.009(5) -0.004(5)
C22 0.039(6) 0.031(6) 0.034(7) 0.003(5) 0.018(5) -0.003(5)
C23 0.045(7) 0.048(8) 0.035(7) -0.012(6) 0.015(6) -0.002(6)
C24 0.044(8) 0.059(9) 0.042(8) -0.004(6) 0.009(6) -0.003(7)
C25 0.064(8) 0.061(9) 0.022(6) 0.013(7) 0.021(6) 0.008(6)
C26 0.054(9) 0.149(16) 0.088(12) 0.039(10) 0.042(9) 0.049(11)

loop_
_atom_type_symbol
_atom_type_description
_atom_type_scat_dispersion_real
_atom_type_scat_dispersion_imag
_atom_type_scat_source
C C 0.0033 0.0016 'International Tables Vol C Tables 4.2.6.8 and 6.1.1.4'
H H 0.0000 0.0000 'International Tables Vol C Tables 4.2.6.8 and 6.1.1.4'
Br Br -0.2901 2.4595 'International Tables Vol C Tables 4.2.6.8 and 6.1.1.4'
Cl Cl 0.1484 0.1585 'International Tables Vol C Tables 4.2.6.8 and 6.1.1.4'
N N 0.0061 0.0033 'International Tables Vol C Tables 4.2.6.8 and 6.1.1.4'
O O 0.0106 0.0060 'International Tables Vol C Tables 4.2.6.8 and 6.1.1.4'
Zn Zn 0.2839 1.4301 'International Tables Vol C Tables 4.2.6.8 and 6.1.1.4'

loop_
_geom_angle_atom_site_label_1
_geom_angle_atom_site_label_2
_geom_angle_atom_site_label_3
_geom_angle
_geom_angle_publ_flag
O1 Zn1 N1 96.8(3) y
O1 Zn1 Br2 118.8(2) y
N1 Zn1 Br2 107.9(2) y
O1 Zn1 Br1 111.0(2) y
N1 Zn1 Br1 114.2(2) y
Br2 Zn1 Br1 107.99(7) y
O2 Zn2 N3 93.5(3) y
O2 Zn2 Br4 110.6(2) y
N3 Zn2 Br4 114.3(2) y
O2 Zn2 Br3 115.1(2) y
N3 Zn2 Br3 109.6(2) y
Br4 Zn2 Br3 112.53(7) y
C2 O1 Zn1 125.2(7) ?
C15 O2 Zn2 118.4(6) ?
C7 N1 C8 115.6(9) ?
C7 N1 Zn1 120.4(7) ?
C8 N1 Zn1 123.4(7) ?
C9 N2 C10 115.2(11) ?
C9 N2 C12 108.3(11) ?
C10 N2 C12 107.5(11) ?
C9 N2 H2 111(9) ?
C10 N2 H2 103(8) ?
C12 N2 H2 112(8) ?
C20 N3 C21 115.5(9) ?
C20 N3 Zn2 120.8(7) ?
C21 N3 Zn2 123.3(7) ?
C25 N4 C23 112.5(9) ?
C25 N4 C22 113.9(9) ?
C23 N4 C22 111.5(8) ?
C25 N4 H4A 118(9) ?
C23 N4 H4A 108(8) ?
C22 N4 H4A 91(9) ?
C2 C1 C7 127.3(10) ?
C2 C1 C6 117.8(11) ?
C7 C1 C6 114.5(10) ?
O1 C2 C3 120.7(10) ?
O1 C2 C1 123.0(10) ?
C3 C2 C1 116.2(10) ?
C4 C3 C2 125.3(10) ?
C4 C3 Cl1 118.3(9) ?
C2 C3 Cl1 116.4(9) ?
C3 C4 C5 119.2(11) ?
C3 C4 H4 120.4 ?
C5 C4 H4 120.4 ?
C6 C5 C4 119.2(10) ?
C6 C5 Cl2 120.6(9) ?
C4 C5 Cl2 120.2(9) ?
C5 C6 C1 122.1(10) ?
C5 C6 H6 118.9 ?
C1 C6 H6 118.9 ?
N1 C7 C1 126.2(10) ?
N1 C7 H7 116.9 ?
C1 C7 H7 116.9 ?
C9 C8 N1 114.9(10) ?
C9 C8 H8A 108.5 ?
N1 C8 H8A 108.5 ?
C9 C8 H8B 108.5 ?
N1 C8 H8B 108.5 ?
H8A C8 H8B 107.5 ?
C8 C9 N2 120.9(11) ?
C8 C9 H9A 107.1 ?
N2 C9 H9A 107.1 ?
C8 C9 H9B 107.1 ?
N2 C9 H9B 107.1 ?
H9A C9 H9B 106.8 ?
N2 C10 C11 108.1(11) ?
N2 C10 H10A 110.1 ?
C11 C10 H10A 110.1 ?
N2 C10 H10B 110.1 ?
C11 C10 H10B 110.1 ?
H10A C10 H10B 108.4 ?
C10 C11 H11A 109.5 ?
C10 C11 H11B 109.5 ?
H11A C11 H11B 109.5 ?
C10 C11 H11C 109.5 ?
H11A C11 H11C 109.5 ?
H11B C11 H11C 109.5 ?
C13 C12 N2 116.0(14) ?
C13 C12 H12A 108.3 ?
N2 C12 H12A 108.3 ?
C13 C12 H12B 108.3 ?
N2 C12 H12B 108.3 ?
H12A C12 H12B 107.4 ?
C12 C13 H13A 109.5 ?
C12 C13 H13B 109.5 ?
H13A C13 H13B 109.5 ?
C12 C13 H13C 109.5 ?
H13A C13 H13C 109.5 ?
H13B C13 H13C 109.5 ?
C19 C14 C20 116.9(10) ?
C19 C14 C15 118.0(10) ?
C20 C14 C15 124.9(10) ?
O2 C15 C16 120.1(10) ?
O2 C15 C14 121.3(9) ?
C16 C15 C14 118.5(11) ?
C15 C16 C17 123.0(10) ?
C15 C16 Cl3 119.4(9) ?
C17 C16 Cl3 117.5(9) ?
C16 C17 C18 118.2(10) ?
C16 C17 H17 120.9 ?
C18 C17 H17 120.9 ?
C19 C18 C17 120.3(10) ?
C19 C18 Cl4 120.2(9) ?
C17 C18 Cl4 119.4(8) ?
C18 C19 C14 121.5(11) ?
C18 C19 H19 119.3 ?
C14 C19 H19 119.3 ?
N3 C20 C14 126.9(10) ?
N3 C20 H20 116.5 ?
C14 C20 H20 116.5 ?
N3 C21 C22 108.6(8) ?
N3 C21 H21A 110.0 ?
C22 C21 H21A 110.0 ?
N3 C21 H21B 110.0 ?
C22 C21 H21B 110.0 ?
H21A C21 H21B 108.4 ?
C21 C22 N4 113.5(8) ?
C21 C22 H22A 108.9 ?
N4 C22 H22A 108.9 ?
C21 C22 H22B 108.9 ?
N4 C22 H22B 108.9 ?
H22A C22 H22B 107.7 ?
N4 C23 C24 113.0(9) ?
N4 C23 H23A 109.0 ?
C24 C23 H23A 109.0 ?
N4 C23 H23B 109.0 ?
C24 C23 H23B 109.0 ?
H23A C23 H23B 107.8 ?
C23 C24 H24A 109.5 ?
C23 C24 H24B 109.5 ?
H24A C24 H24B 109.5 ?
C23 C24 H24C 109.5 ?
H24A C24 H24C 109.5 ?
H24B C24 H24C 109.5 ?
N4 C25 C26 115.7(11) ?
N4 C25 H25A 108.4 ?
C26 C25 H25A 108.4 ?
N4 C25 H25B 108.4 ?
C26 C25 H25B 108.4 ?
H25A C25 H25B 107.4 ?
C25 C26 H26A 109.5 ?
C25 C26 H26B 109.5 ?
H26A C26 H26B 109.5 ?
C25 C26 H26C 109.5 ?
H26A C26 H26C 109.5 ?
H26B C26 H26C 109.5 ?

loop_
_geom_bond_atom_site_label_1
_geom_bond_atom_site_label_2
_geom_bond_distance
_geom_bond_publ_flag
Zn1 O1 1.913(7) y
Zn1 N1 2.009(8) y
Zn1 Br2 2.3616(18) y
Zn1 Br1 2.3982(17) y
Zn2 O2 1.972(7) y
Zn2 N3 2.017(8) y
Zn2 Br4 2.3575(18) y
Zn2 Br3 2.3649(17) y
Cl1 C3 1.762(10) ?
Cl2 C5 1.725(11) ?
Cl3 C16 1.715(11) ?
Cl4 C18 1.726(10) ?
O1 C2 1.321(12) ?
O2 C15 1.343(12) ?
N1 C7 1.300(13) ?
N1 C8 1.460(13) ?
N2 C9 1.489(15) ?
N2 C10 1.514(16) ?
N2 C12 1.517(17) ?
N2 H2 0.90(12) ?
N3 C20 1.278(12) ?
N3 C21 1.489(12) ?
N4 C25 1.469(13) ?
N4 C23 1.491(13) ?
N4 C22 1.508(13) ?
N4 H4A 0.90(9) ?
C1 C2 1.407(14) ?
C1 C7 1.426(15) ?
C1 C6 1.450(14) ?
C2 C3 1.406(14) ?
C3 C4 1.334(15) ?
C4 C5 1.394(15) ?
C4 H4 0.9300 ?
C5 C6 1.353(14) ?
C6 H6 0.9300 ?
C7 H7 0.9300 ?
C8 C9 1.442(16) ?
C8 H8A 0.9700 ?
C8 H8B 0.9700 ?
C9 H9A 0.9700 ?
C9 H9B 0.9700 ?
C10 C11 1.567(19) ?
C10 H10A 0.9700 ?
C10 H10B 0.9700 ?
C11 H11A 0.9600 ?
C11 H11B 0.9600 ?
C11 H11C 0.9600 ?
C12 C13 1.49(2) ?
C12 H12A 0.9700 ?
C12 H12B 0.9700 ?
C13 H13A 0.9600 ?
C13 H13B 0.9600 ?
C13 H13C 0.9600 ?
C14 C19 1.401(14) ?
C14 C20 1.445(14) ?
C14 C15 1.451(14) ?
C15 C16 1.370(15) ?
C16 C17 1.387(15) ?
C17 C18 1.410(14) ?
C17 H17 0.9300 ?
C18 C19 1.374(14) ?
C19 H19 0.9300 ?
C20 H20 0.9300 ?
C21 C22 1.503(13) ?
C21 H21A 0.9700 ?
C21 H21B 0.9700 ?
C22 H22A 0.9700 ?
C22 H22B 0.9700 ?
C23 C24 1.492(15) ?
C23 H23A 0.9700 ?
C23 H23B 0.9700 ?
C24 H24A 0.9600 ?
C24 H24B 0.9600 ?
C24 H24C 0.9600 ?
C25 C26 1.516(18) ?
C25 H25A 0.9700 ?
C25 H25B 0.9700 ?
C26 H26A 0.9600 ?
C26 H26B 0.9600 ?
C26 H26C 0.9600 ?

loop_
_geom_hbond_atom_site_label_D
_geom_hbond_atom_site_label_H
_geom_hbond_atom_site_label_A
_geom_hbond_site_symmetry_A
_geom_hbond_distance_DH
_geom_hbond_distance_HA
_geom_hbond_distance_DA
_geom_hbond_angle_DHA
N4 H4A O2 2_655 0.90(9) 2.20(8) 2.960(11) 142(11)
N2 H2 Br1 . 0.90(12) 2.48(13) 3.373(9) 170(11)
C7 H7 Br2 2_665 0.93 2.85 3.735(8) 159
C23 H23B Br3 1_655 0.97 2.92 3.611(8) 129
C25 H25B Br3 2_655 0.97 2.79 3.613(8) 143
C26 H26A Br3 . 0.96 2.80 3.764(17) 177
